data_2004458
loop_
_publ_author_name
'Hicke, S.'
'Mueller, T. E.'
'Falvello, L. R.'

_publ_section_title
;
 <i>cis</i>-Dipyridine Complex of
 Bis(\w-nitroacetophenonato)manganese(II)
;
_journal_issue 2
_journal_name_full 'Acta Crystallographica Section C'
_journal_page_first 307
_journal_page_last 309
_journal_paper_doi 10.1107/S0108270195008304
_journal_volume 52
_journal_year 1996
_chemical_formula_iupac '[Mn (C8 H6 N O3)2 (C5 H5 N)2]'
_chemical_formula_moiety 'C26 H22 Mn N4 O6'
_chemical_formula_structural '(C8 H6 N O3)2 Mn (C5 H5 N)2'
_chemical_formula_sum 'C26 H22 Mn N4 O6'
_chemical_formula_weight 541.42
_chemical_name_common 'Mn(\w-nap)~2~ dipyridine adduct'
_chemical_name_systematic
;
 bis(\w-nitroacetophenonato)Mn(II) cis-dipyridine adduct
;
_space_group_IT_number 15
_symmetry_cell_setting monoclinic
_symmetry_space_group_name_Hall '-I 2ya'
_symmetry_space_group_name_H-M 'I 1 2/a 1'
_audit_creation_method SHELXL
_cell_angle_alpha 90.00
_cell_angle_beta 105.720(10)
_cell_angle_gamma 90.00
_cell_formula_units_Z 4
_cell_length_a 13.847(2)
_cell_length_b 12.2000(10)
_cell_length_c 15.981(2)
_cell_measurement_reflns_used 25
_cell_measurement_temperature 298(2)
_cell_measurement_theta_max 15.8
_cell_measurement_theta_min 11.4
_cell_volume 2598.7(6)
_computing_cell_refinement CAD4-PC
_computing_data_collection 'CAD4-PC (Enraf-Nonius, 1993)'
_computing_data_reduction 'SHELXTL-PLUS (Sheldrick, 1991)'
_computing_molecular_graphics SHELXTL-PLUS
_computing_publication_material SHELXL-93
_computing_structure_refinement 'SHELXL-93 (Sheldrick, 1993)'
_computing_structure_solution 'SHELXS-86 (Sheldrick, 1985)'
_diffrn_ambient_temperature 298(2)
_diffrn_measurement_device 'Nonius CAD4 4-circle diffractometer'
_diffrn_measurement_method '\w-2\q scans'
_diffrn_radiation_monochromator graphite
_diffrn_radiation_source 'normal-focus sealed tube'
_diffrn_radiation_type MoK\a
_diffrn_radiation_wavelength 0.71073
_diffrn_reflns_av_R_equivalents 0.0401
_diffrn_reflns_av_sigmaI/netI 0.0878
_diffrn_reflns_limit_h_max 16
_diffrn_reflns_limit_h_min 0
_diffrn_reflns_limit_k_max 14
_diffrn_reflns_limit_k_min 0
_diffrn_reflns_limit_l_max 18
_diffrn_reflns_limit_l_min -18
_diffrn_reflns_number 2385
_diffrn_reflns_theta_max 24.98
_diffrn_reflns_theta_min 2.13
_diffrn_standards_decay_% 0.22
_diffrn_standards_interval_time 180
_diffrn_standards_number 3
_exptl_absorpt_coefficient_mu 0.555
_exptl_absorpt_correction_T_max 0.84
_exptl_absorpt_correction_T_min 0.82
_exptl_absorpt_correction_type 'empirical, \y scans'
_exptl_crystal_colour red
_exptl_crystal_density_diffrn 1.384
_exptl_crystal_description 'well-formed plate'
_exptl_crystal_F_000 1116
_exptl_crystal_size_max 0.29
_exptl_crystal_size_mid 0.20
_exptl_crystal_size_min 0.12
_refine_diff_density_max .270
_refine_diff_density_min -.236
_refine_ls_extinction_method none
_refine_ls_goodness_of_fit_all 1.054
_refine_ls_goodness_of_fit_obs 1.202
_refine_ls_hydrogen_treatment refall
_refine_ls_matrix_type full
_refine_ls_number_parameters 212
_refine_ls_number_reflns 2068
_refine_ls_number_restraints 0
_refine_ls_restrained_S_all 1.054
_refine_ls_restrained_S_obs 1.202
_refine_ls_R_factor_all 0.1301
_refine_ls_R_factor_obs 0.0582
_refine_ls_shift/esd_max -0.033
_refine_ls_shift/esd_mean 0.003
_refine_ls_structure_factor_coef Fsqd
_refine_ls_weighting_details 'w = 1/[\s^2^(Fo^2^)+(0.0364P)^2^+1.2622P] where P=(Fo^2^+2Fc^2^)/3'
_refine_ls_weighting_scheme calc
_refine_ls_wR_factor_all 0.1185
_refine_ls_wR_factor_obs 0.1040
_reflns_number_observed 1305
_reflns_number_total 2279
_reflns_observed_criterion >2sigma(I)
_cod_data_source_file ab1273.cif
_cod_data_source_block cpd1
_cod_depositor_comments
;
The following automatic conversions were performed:

'_refine_ls_weighting_scheme' value 'calc w =
1/[\s^2^(Fo^2^)+(0.0364P)^2^+1.2622P] where P=(Fo^2^+2Fc^2^)/3' was
changed to 'calc'. New tag '_refine_ls_weighting_details' was
created. The value of the new tag was set to 'w =
1/[\s^2^(Fo^2^)+(0.0364P)^2^+1.2622P] where P=(Fo^2^+2Fc^2^)/3'.

Automatic conversion script
Id: cif_fix_values 3143 2015-03-26 13:38:13Z robertas 
;
_cod_original_cell_volume 2598.9(5)
_cod_original_sg_symbol_H-M 'I 2/a'
_cod_database_code 2004458

loop_
_symmetry_equiv_pos_as_xyz
'x, y, z'
'-x+1/2, y, -z'
'x+1/2, y+1/2, z+1/2'
'-x+1, y+1/2, -z+1/2'
'-x, -y, -z'
'x-1/2, -y, z'
'-x+1/2, -y+1/2, -z+1/2'
'x, -y+1/2, z+1/2'

loop_
_atom_site_aniso_label
_atom_site_aniso_U_11
_atom_site_aniso_U_22
_atom_site_aniso_U_33
_atom_site_aniso_U_12
_atom_site_aniso_U_13
_atom_site_aniso_U_23
Mn1 0.0464(6) 0.0444(6) 0.0395(6) 0.000 0.0017(5) 0.000
O1 0.048(2) 0.058(2) 0.045(2) -0.012(2) -0.0055(15) 0.015(2)
O2 0.065(2) 0.076(3) 0.085(3) -0.039(2) -0.007(2) 0.025(2)
O3 0.048(2) 0.067(2) 0.067(2) -0.014(2) -0.009(2) 0.020(2)
N1 0.042(2) 0.054(3) 0.050(2) -0.010(2) 0.012(2) 0.007(2)
N2 0.045(2) 0.052(3) 0.041(2) -0.003(2) 0.004(2) -0.006(2)
C1 0.037(2) 0.047(3) 0.034(2) 0.007(2) 0.008(2) 0.001(2)
C2 0.039(2) 0.040(3) 0.037(2) -0.002(2) 0.006(2) 0.000(2)
C3 0.045(3) 0.064(3) 0.038(3) -0.002(3) 0.009(2) 0.010(3)
C4 0.037(3) 0.084(4) 0.061(3) -0.012(3) 0.007(3) 0.005(3)
C5 0.049(3) 0.094(5) 0.057(3) -0.006(3) -0.009(3) 0.009(3)
C6 0.073(4) 0.106(5) 0.048(3) -0.019(4) -0.011(3) 0.028(3)
C7 0.063(4) 0.066(4) 0.049(3) -0.018(3) 0.006(3) 0.014(3)
C8 0.044(3) 0.047(3) 0.047(3) -0.005(2) 0.005(2) 0.011(3)
C9 0.043(3) 0.080(4) 0.075(4) -0.002(3) 0.002(3) -0.023(3)
C10 0.068(4) 0.095(5) 0.074(4) -0.004(4) 0.005(3) -0.052(4)
C11 0.074(4) 0.067(4) 0.070(4) 0.008(4) 0.021(4) -0.018(3)
C12 0.051(3) 0.076(4) 0.059(3) -0.003(3) 0.016(3) -0.011(3)
C13 0.061(4) 0.057(4) 0.049(3) -0.013(3) 0.013(3) -0.017(3)

loop_
_atom_site_label
_atom_site_occupancy
_atom_site_fract_x
_atom_site_fract_y
_atom_site_fract_z
_atom_site_U_iso_or_equiv
_atom_site_thermal_displace_type
_atom_site_calc_flag
_atom_site_refinement_flags
_atom_site_type_symbol
Mn1 1 .2500 .03581(9) .0 .0454(3) Uani d S Mn
O1 1 .3674(2) .0211(3) .1162(2) .0541(9) Uani d . O
O2 1 .1833(3) -0.2428(3) .1325(2) .0810(13) Uani d . O
O3 1 .1886(2) -.0929(3) .0646(2) .0657(10) Uani d . O
N1 1 .2308(3) -0.1594(3) .1232(2) .0485(10) Uani d . N
N2 1 .1610(3) .1598(3) .0495(2) .0477(10) Uani d . N
C1 1 .3853(3) -.0519(4) .1735(3) .0397(11) Uani d . C
C2 1 .4806(3) -.0426(4) .2442(3) .0394(10) Uani d . C
C3 1 .5575(3) .0214(4) .2305(3) .0491(12) Uani d . C
C4 1 .6445(4) .0372(5) .2945(3) .0622(15) Uani d . C
C5 1 .6568(4) -.0090(5) .3745(4) .071(2) Uani d . C
C6 1 .5816(5) -.0725(5) .3898(4) .081(2) Uani d . C
C7 1 .4946(4) -.0892(5) .3253(3) .061(2) Uani d . C
C8 1 .3241(3) -0.1419(4) .1769(3) .0478(12) Uani d . C
C9 1 .2051(4) .2286(5) .1125(4) .069(2) Uani d . C
C10 1 .1550(5) .2979(6) .1518(4) .082(2) Uani d . C
C11 1 .0534(5) .3006(5) .1252(4) .070(2) Uani d . C
C12 1 .0035(4) .2317(5) .0595(4) .0618(15) Uani d . C
C13 1 .0612(4) .1640(5) .0245(3) .0559(14) Uani d . C
H3 1 .546(3) .051(3) .179(3) .049(13) Uiso d . H
H4 1 .689(3) .077(4) .283(3) .067(17) Uiso d . H
H5 1 .718(4) .010(4) .418(3) .10(2) Uiso d . H
H6 1 .586(4) -.096(5) .451(4) .11(2) Uiso d . H
H7 1 .450(4) -0.128(4) .337(3) .068(18) Uiso d . H
H8 1 .342(3) -0.194(4) .216(3) .056(15) Uiso d . H
H9 1 .272(3) .225(3) .125(3) .051(14) Uiso d . H
H10 1 .193(4) .346(4) .193(3) .078(17) Uiso d . H
H11 1 .015(4) .347(4) .146(3) .09(2) Uiso d . H
H12 1 -.072(4) .235(5) .037(4) .11(2) Uiso d . H
H13 1 .035(3) .121(4) -.017(3) .066(17) Uiso d . H

loop_
_atom_type_symbol
_atom_type_description
_atom_type_scat_dispersion_real
_atom_type_scat_dispersion_imag
_atom_type_scat_source
C C .0033 .0016 'International Tables Vol C Tables 4.2.6.8 and 6.1.1.4'
H H .0000 .0000 'International Tables Vol C Tables 4.2.6.8 and 6.1.1.4'
N N .0061 .0033 'International Tables Vol C Tables 4.2.6.8 and 6.1.1.4'
O O .0106 .0060 'International Tables Vol C Tables 4.2.6.8 and 6.1.1.4'
Mn Mn .3368 .7283 'International Tables Vol C Tables 4.2.6.8 and 6.1.1.4'

loop_
_geom_angle_atom_site_label_1
_geom_angle_atom_site_label_2
_geom_angle_atom_site_label_3
_geom_angle_site_symmetry_1
_geom_angle_site_symmetry_3
_geom_angle
_geom_angle_publ_flag
O1 Mn1 O1 . 2 170.3(2) yes
O1 Mn1 O3 . 2 92.80(12) no
O1 Mn1 O3 2 2 80.13(11) no
O1 Mn1 O3 . . 80.13(11) yes
O1 Mn1 O3 2 . 92.80(12) yes
O3 Mn1 O3 2 . 87.6(2) yes
O1 Mn1 N2 . . 96.52(13) yes
O1 Mn1 N2 2 . 90.10(12) no
O3 Mn1 N2 2 . 169.74(12) no
O3 Mn1 N2 . . 89.80(13) yes
O1 Mn1 N2 . 2 90.10(12) yes
O1 Mn1 N2 2 2 96.52(13) no
O3 Mn1 N2 2 2 89.81(13) no
O3 Mn1 N2 . 2 169.74(12) yes
N2 Mn1 N2 . 2 94.4(2) yes
C1 O1 Mn1 . . 130.8(3) yes
N1 O3 Mn1 . . 131.1(3) yes
O2 N1 O3 . . 117.7(4) yes
O2 N1 C8 . . 119.7(4) yes
O3 N1 C8 . . 122.6(4) yes
C9 N2 C13 . . 115.6(5) no
C9 N2 Mn1 . . 120.9(3) no
C13 N2 Mn1 . . 123.2(3) no
O1 C1 C8 . . 125.8(4) yes
O1 C1 C2 . . 117.3(4) yes
C8 C1 C2 . . 116.9(4) yes
C7 C2 C3 . . 117.5(4) no
C7 C2 C1 . . 123.4(4) no
C3 C2 C1 . . 119.0(4) no
C4 C3 C2 . . 121.4(5) no
C4 C3 H3 . . 123.(3) no
C2 C3 H3 . . 116.(3) no
C5 C4 C3 . . 120.2(5) no
C5 C4 H4 . . 122.(3) no
C3 C4 H4 . . 118.(3) no
C4 C5 C6 . . 119.5(5) no
C4 C5 H5 . . 116.(3) no
C6 C5 H5 . . 124.(3) no
C7 C6 C5 . . 120.3(5) no
C7 C6 H6 . . 120.(3) no
C5 C6 H6 . . 119.(3) no
C6 C7 C2 . . 121.1(5) no
C6 C7 H7 . . 118.(3) no
C2 C7 H7 . . 121.(3) no
N1 C8 C1 . . 125.5(5) yes
N1 C8 H8 . . 112.(3) no
C1 C8 H8 . . 123.(3) no
N2 C9 C10 . . 124.0(5) no
N2 C9 H9 . . 112.(3) no
C10 C9 H9 . . 124.(3) no
C9 C10 C11 . . 119.3(6) no
C9 C10 H10 . . 117.(3) no
C11 C10 H10 . . 123.(3) no
C10 C11 C12 . . 119.3(6) no
C10 C11 H11 . . 125.(4) no
C12 C11 H11 . . 116.(4) no
C13 C12 C11 . . 116.9(5) no
C13 C12 H12 . . 123.(3) no
C11 C12 H12 . . 121.(3) no
N2 C13 C12 . . 124.9(5) no
N2 C13 H13 . . 114.(3) no
C12 C13 H13 . . 122.(3) no

loop_
_geom_bond_atom_site_label_1
_geom_bond_atom_site_label_2
_geom_bond_site_symmetry_2
_geom_bond_distance
_geom_bond_publ_flag
Mn1 O1 . 2.118(3) yes
Mn1 O1 2 2.118(3) no
Mn1 O3 2 2.175(3) yes
Mn1 O3 . 2.175(3) no
Mn1 N2 . 2.228(4) yes
Mn1 N2 2 2.228(4) no
O1 C1 . 1.253(5) yes
O2 N1 . 1.242(4) yes
O3 N1 . 1.257(4) yes
N1 C8 . 1.361(5) yes
N2 C9 . 1.326(6) no
N2 C13 . 1.331(6) no
C1 C8 . 1.397(6) yes
C1 C2 . 1.492(5) yes
C2 C7 . 1.380(6) no
C2 C3 . 1.384(6) no
C3 C4 . 1.366(6) no
C3 H3 . 0.88(4) no
C4 C5 . 1.365(7) no
C4 H4 . 0.84(4) no
C5 C6 . 1.372(7) no
C5 H5 . 0.96(5) no
C6 C7 . 1.371(7) no
C6 H6 . 1.00(5) no
C7 H7 . 0.84(5) no
C8 H8 . 0.87(4) no
C9 C10 . 1.351(7) no
C9 H9 . 0.90(4) no
C10 C11 . 1.355(8) no
C10 H10 . 0.93(5) no
C11 C12 . 1.375(7) no
C11 H11 . 0.90(5) no
C12 C13 . 1.370(7) no
C12 H12 . 1.00(5) no
C13 H13 . 0.84(5) no

loop_
_geom_torsion_atom_site_label_1
_geom_torsion_atom_site_label_2
_geom_torsion_atom_site_label_3
_geom_torsion_atom_site_label_4
_geom_torsion_site_symmetry_1
_geom_torsion
_geom_torsion_publ_flag
O1 Mn1 O1 C1 2 -29.7(4) no
O3 Mn1 O1 C1 2 -72.8(4) no
O3 Mn1 O1 C1 . 14.2(4) no
N2 Mn1 O1 C1 . 102.9(4) no
N2 Mn1 O1 C1 2 -162.6(4) no
O1 Mn1 O3 N1 . -22.5(4) no
O1 Mn1 O3 N1 2 150.8(4) no
O3 Mn1 O3 N1 2 70.8(4) no
N2 Mn1 O3 N1 . -119.1(4) no
N2 Mn1 O3 N1 2 -4.6(11) no
Mn1 O3 N1 O2 . -161.0(3) no
Mn1 O3 N1 C8 . 20.6(7) no
O1 Mn1 N2 C9 . 27.4(4) no
O1 Mn1 N2 C9 2 -159.8(4) no
O3 Mn1 N2 C9 2 -177.4(7) no
O3 Mn1 N2 C9 . 107.4(4) no
N2 Mn1 N2 C9 2 -63.2(4) no
O1 Mn1 N2 C13 . -146.4(4) no
O1 Mn1 N2 C13 2 26.4(4) no
O3 Mn1 N2 C13 2 8.8(11) no
O3 Mn1 N2 C13 . -66.4(4) no
N2 Mn1 N2 C13 2 123.0(4) no
Mn1 O1 C1 C8 . -5.0(7) no
Mn1 O1 C1 C2 . 174.6(3) no
O1 C1 C2 C7 . 155.8(5) no
C8 C1 C2 C7 . -24.6(7) no
O1 C1 C2 C3 . -20.2(6) no
C8 C1 C2 C3 . 159.5(4) no
C7 C2 C3 C4 . 0.6(8) no
C1 C2 C3 C4 . 176.7(5) no
C2 C3 C4 C5 . -1.0(9) no
C3 C4 C5 C6 . 0.8(10) no
C4 C5 C6 C7 . -0.3(10) no
C5 C6 C7 C2 . -0.1(10) no
C3 C2 C7 C6 . 0.0(8) no
C1 C2 C7 C6 . -176.0(5) no
O2 N1 C8 C1 . -180.0(5) no
O3 N1 C8 C1 . -1.5(7) no
O1 C1 C8 N1 . -6.6(8) no
C2 C1 C8 N1 . 173.8(4) no
C13 N2 C9 C10 . 1.4(9) no
Mn1 N2 C9 C10 . -172.8(5) no
N2 C9 C10 C11 . -1.5(11) no
C9 C10 C11 C12 . 0.8(11) no
C10 C11 C12 C13 . -0.3(9) no
C9 N2 C13 C12 . -0.9(8) no
Mn1 N2 C13 C12 . 173.2(4) no
C11 C12 C13 N2 . 0.4(9) no
